data_7100400
loop_
_publ_author_name
'Jonathan Steed'
'Lucas Applegarth'
'Andres Goeta'

_publ_section_title
;
Influence of Hydrogen Bonding on Coordination Polymer Assembly
;
_journal_name_full 'Chemical Communications'
_journal_paper_doi 10.1039/b419216h
_journal_year 2005
_chemical_formula_sum 'C22 H34 Ag N7 O7 S2'
_chemical_formula_weight 680.55
_chemical_name_common 04srv365
_space_group_IT_number 14
_symmetry_cell_setting monoclinic
_symmetry_space_group_name_Hall '-P 2ybc'
_symmetry_space_group_name_H-M 'P 1 21/c 1'
_cell_angle_alpha 90.00
_cell_angle_beta 105.3550(10)
_cell_angle_gamma 90.00
_cell_formula_units_Z 4
_cell_length_a 12.9266(5)
_cell_length_b 13.3289(5)
_cell_length_c 16.5474(7)
_cell_measurement_temperature 120(2)
_cell_volume 2749.30(19)
_diffrn_ambient_temperature 120(2)
_exptl_crystal_density_diffrn 1.644
_cod_original_sg_symbol_H-M 'P 21/c'
_cod_database_code 7100400

loop_
_symmetry_equiv_pos_as_xyz
'x, y, z'
'-x, y+1/2, -z+1/2'
'-x, -y, -z'
'x, -y-1/2, z-1/2'

loop_
_atom_site_label
_atom_site_type_symbol
_atom_site_fract_x
_atom_site_fract_y
_atom_site_fract_z
_atom_site_U_iso_or_equiv
_atom_site_adp_type
_atom_site_occupancy
_atom_site_symmetry_multiplicity
_atom_site_calc_flag
_atom_site_refinement_flags
_atom_site_disorder_assembly
_atom_site_disorder_group
Ag1 Ag 0.249534(8) 0.366086(7) 0.238278(6) 0.02018(4) Uani 1 1 d . . .
S1 S 0.00071(3) 0.48659(3) 0.232018(19) 0.01996(7) Uani 1 1 d . . .
O1 O 0.18636(9) 0.01003(7) 0.09595(6) 0.0234(2) Uani 1 1 d . . .
N1 N 0.16518(9) 0.32040(8) 0.11016(7) 0.0168(2) Uani 1 1 d . . .
C1 C 0.11566(11) 0.39005(10) 0.05456(8) 0.0190(2) Uani 1 1 d . . .
H1 H 0.1142 0.4576 0.0724 0.023 Uiso 1 1 calc R . .
S2 S 0.52042(3) 0.42217(4) 0.26675(2) 0.03020(9) Uani 1 1 d . . .
O2 O 0.31201(9) -0.53074(7) -0.09784(6) 0.0235(2) Uani 1 1 d . . .
N2 N 0.12369(10) 0.09749(8) -0.02753(7) 0.0193(2) Uani 1 1 d . . .
C2 C 0.06660(12) 0.36588(9) -0.02814(9) 0.0207(3) Uani 1 1 d . . .
H2 H 0.0321 0.4163 -0.0664 0.025 Uiso 1 1 calc R . .
O3 O 0.25059(13) 0.54791(9) 0.19069(8) 0.0438(3) Uani 1 1 d . . .
N3 N 0.15970(10) -0.06945(8) -0.02996(7) 0.0197(2) Uani 1 1 d . . .
C3 C 0.06840(11) 0.26778(10) -0.05446(8) 0.0192(2) Uani 1 1 d . . .
H3 H 0.0343 0.2501 -0.1108 0.023 Uiso 1 1 calc R . .
O4 O 0.30545(15) 0.63096(11) 0.30435(10) 0.0560(4) Uani 1 1 d . . .
N4 N 0.34225(10) -0.45985(8) 0.03189(7) 0.0194(2) Uani 1 1 d . . .
C4 C 0.12071(10) 0.19466(9) 0.00231(8) 0.0157(2) Uani 1 1 d . . .
O5 O 0.15985(12) 0.67425(12) 0.21380(11) 0.0558(4) Uani 1 1 d . . .
N5 N 0.37676(11) -0.62644(8) 0.02058(7) 0.0200(2) Uani 1 1 d . . .
C5 C 0.16825(10) 0.22456(9) 0.08473(8) 0.0163(2) Uani 1 1 d . . .
H5 H 0.2039 0.1757 0.1242 0.020 Uiso 1 1 calc R . .
O6 O 0.09790(8) 0.46554(8) 0.30431(6) 0.0239(2) Uani 1 1 d . . .
N6 N 0.32423(9) -0.83835(8) -0.12861(7) 0.0178(2) Uani 1 1 d . . .
C6 C 0.15964(11) 0.01202(9) 0.01891(8) 0.0174(2) Uani 1 1 d . . .
O7 O 0.43012(9) 0.38641(11) 0.19402(7) 0.0353(3) Uani 1 1 d . . .
N7 N 0.23757(10) 0.61808(9) 0.23692(8) 0.0219(2) Uani 1 1 d . . .
C7 C 0.19728(11) -0.16721(9) 0.00568(8) 0.0167(2) Uani 1 1 d . . .
H7 H 0.1758 -0.1759 0.0590 0.020 Uiso 1 1 calc R . .
C8 C 0.14367(10) -0.24930(9) -0.05550(8) 0.0174(2) Uani 1 1 d . . .
H8A H 0.1615 -0.2400 -0.1096 0.021 Uiso 1 1 calc R . .
H8B H 0.0648 -0.2447 -0.0658 0.021 Uiso 1 1 calc R . .
C9 C 0.18216(11) -0.35251(9) -0.01947(8) 0.0177(2) Uani 1 1 d . . .
H9A H 0.1602 -0.3633 0.0328 0.021 Uiso 1 1 calc R . .
H9B H 0.1481 -0.4051 -0.0600 0.021 Uiso 1 1 calc R . .
C10 C 0.30387(11) -0.36127(9) -0.00091(8) 0.0167(2) Uani 1 1 d . . .
H10 H 0.3243 -0.3509 -0.0545 0.020 Uiso 1 1 calc R . .
C11 C 0.35787(10) -0.27958(9) 0.06050(8) 0.0182(2) Uani 1 1 d . . .
H11A H 0.4367 -0.2841 0.0705 0.022 Uiso 1 1 calc R . .
H11B H 0.3405 -0.2893 0.1148 0.022 Uiso 1 1 calc R . .
C12 C 0.31909(11) -0.17622(9) 0.02496(8) 0.0183(2) Uani 1 1 d . . .
H12A H 0.3528 -0.1239 0.0659 0.022 Uiso 1 1 calc R . .
H12B H 0.3416 -0.1648 -0.0270 0.022 Uiso 1 1 calc R . .
C13 C 0.34048(11) -0.53810(9) -0.02096(8) 0.0176(2) Uani 1 1 d . . .
C14 C 0.37311(10) -0.72186(9) -0.01382(8) 0.0164(2) Uani 1 1 d . . .
C15 C 0.32918(10) -0.74399(9) -0.09847(8) 0.0171(2) Uani 1 1 d . . .
H15 H 0.3018 -0.6907 -0.1362 0.021 Uiso 1 1 calc R . .
C16 C 0.36352(11) -0.91422(10) -0.07602(9) 0.0207(2) Uani 1 1 d . . .
H16 H 0.3596 -0.9807 -0.0974 0.025 Uiso 1 1 calc R . .
C17 C 0.40959(12) -0.89804(10) 0.00839(9) 0.0217(3) Uani 1 1 d . . .
H17 H 0.4374 -0.9528 0.0443 0.026 Uiso 1 1 calc R . .
C18 C 0.41500(11) -0.80149(10) 0.04023(8) 0.0198(2) Uani 1 1 d . . .
H18 H 0.4468 -0.7894 0.0981 0.024 Uiso 1 1 calc R . .
C19 C -0.10032(13) 0.40230(13) 0.24465(10) 0.0318(3) Uani 1 1 d . . .
H19A H -0.0788 0.3333 0.2366 0.048 Uiso 1 1 calc R . .
H19B H -0.1680 0.4176 0.2031 0.048 Uiso 1 1 calc R . .
H19C H -0.1099 0.4095 0.3012 0.048 Uiso 1 1 calc R . .
C20 C -0.05843(14) 0.59844(12) 0.25859(11) 0.0318(3) Uani 1 1 d . . .
H20A H -0.0731 0.5901 0.3134 0.048 Uiso 1 1 calc R . .
H20B H -0.1257 0.6119 0.2160 0.048 Uiso 1 1 calc R . .
H20C H -0.0090 0.6548 0.2610 0.048 Uiso 1 1 calc R . .
C21 C 0.63952(13) 0.37458(13) 0.24700(11) 0.0317(3) Uani 1 1 d . . .
H21A H 0.6361 0.3012 0.2444 0.048 Uiso 1 1 calc R . .
H21B H 0.7015 0.3953 0.2922 0.048 Uiso 1 1 calc R . .
H21C H 0.6467 0.4010 0.1935 0.048 Uiso 1 1 calc R . .
C22 C 0.54257(17) 0.55116(16) 0.24975(13) 0.0457(5) Uani 1 1 d . . .
H22A H 0.5525 0.5600 0.1935 0.069 Uiso 1 1 calc R . .
H22B H 0.6069 0.5742 0.2916 0.069 Uiso 1 1 calc R . .
H22C H 0.4805 0.5904 0.2548 0.069 Uiso 1 1 calc R . .
H3N H 0.1508(15) -0.0638(14) -0.0793(13) 0.024(5) Uiso 1 1 d . . .
H4N H 0.3463(16) -0.4725(15) 0.0805(14) 0.031(5) Uiso 1 1 d . . .
H2N H 0.1059(15) 0.0879(14) -0.0766(13) 0.023(4) Uiso 1 1 d . . .
H5N H 0.4005(17) -0.6220(15) 0.0701(15) 0.032(5) Uiso 1 1 d . . .

loop_
_atom_site_aniso_label
_atom_site_aniso_U_11
_atom_site_aniso_U_22
_atom_site_aniso_U_33
_atom_site_aniso_U_23
_atom_site_aniso_U_13
_atom_site_aniso_U_12
Ag1 0.02413(6) 0.01976(6) 0.01501(5) -0.00009(3) 0.00232(4) 0.00027(3)
S1 0.01985(15) 0.02778(16) 0.01201(13) 0.00139(11) 0.00382(11) 0.00234(12)
O1 0.0399(6) 0.0161(4) 0.0140(4) 0.0006(3) 0.0070(4) 0.0052(4)
N1 0.0201(5) 0.0138(5) 0.0159(5) 0.0004(4) 0.0040(4) -0.0001(4)
C1 0.0237(6) 0.0135(5) 0.0198(6) 0.0017(4) 0.0059(5) 0.0018(4)
S2 0.01876(16) 0.0588(3) 0.01245(14) -0.00278(15) 0.00307(12) -0.00155(15)
O2 0.0393(6) 0.0174(4) 0.0141(4) 0.0014(3) 0.0072(4) 0.0053(4)
N2 0.0290(6) 0.0140(5) 0.0129(5) -0.0002(4) 0.0022(4) 0.0050(4)
C2 0.0274(7) 0.0159(6) 0.0182(6) 0.0056(4) 0.0052(5) 0.0053(5)
O3 0.0867(11) 0.0192(5) 0.0373(7) -0.0043(5) 0.0369(7) -0.0055(6)
N3 0.0321(6) 0.0126(5) 0.0129(5) -0.0001(4) 0.0036(4) 0.0043(4)
C3 0.0235(6) 0.0190(6) 0.0141(5) 0.0024(4) 0.0032(5) 0.0033(5)
O4 0.0761(11) 0.0495(9) 0.0299(7) 0.0025(6) -0.0080(7) -0.0194(8)
N4 0.0300(6) 0.0143(5) 0.0134(5) 0.0012(4) 0.0049(4) 0.0049(4)
C4 0.0186(6) 0.0134(5) 0.0160(5) 0.0002(4) 0.0059(4) 0.0018(4)
O5 0.0478(8) 0.0514(9) 0.0763(11) 0.0319(8) 0.0306(8) 0.0271(7)
N5 0.0305(6) 0.0146(5) 0.0130(5) 0.0000(4) 0.0023(4) 0.0044(4)
C5 0.0186(6) 0.0142(5) 0.0162(5) 0.0012(4) 0.0044(4) 0.0017(4)
O6 0.0205(5) 0.0325(5) 0.0165(4) 0.0047(4) 0.0015(4) 0.0029(4)
N6 0.0214(5) 0.0157(5) 0.0163(5) -0.0005(4) 0.0047(4) 0.0009(4)
C6 0.0235(6) 0.0134(5) 0.0155(5) -0.0002(4) 0.0054(5) 0.0027(4)
O7 0.0219(5) 0.0653(8) 0.0169(5) -0.0069(5) 0.0020(4) -0.0050(5)
N7 0.0311(6) 0.0161(5) 0.0212(6) 0.0010(4) 0.0115(5) -0.0009(4)
C7 0.0236(6) 0.0119(5) 0.0141(5) -0.0003(4) 0.0043(4) 0.0016(4)
C8 0.0195(6) 0.0141(5) 0.0165(5) 0.0000(4) 0.0012(4) -0.0002(4)
C9 0.0206(6) 0.0127(5) 0.0177(6) -0.0010(4) 0.0016(5) -0.0017(4)
C10 0.0230(6) 0.0120(5) 0.0151(5) 0.0005(4) 0.0049(5) 0.0027(4)
C11 0.0188(6) 0.0166(5) 0.0174(5) -0.0006(4) 0.0016(4) -0.0003(4)
C12 0.0228(6) 0.0134(5) 0.0169(6) -0.0006(4) 0.0021(5) -0.0026(4)
C13 0.0220(6) 0.0146(5) 0.0164(5) 0.0009(4) 0.0055(5) 0.0030(4)
C14 0.0183(6) 0.0140(5) 0.0174(5) 0.0006(4) 0.0055(4) 0.0019(4)
C15 0.0194(6) 0.0155(5) 0.0159(5) 0.0010(4) 0.0040(4) 0.0028(4)
C16 0.0272(7) 0.0142(5) 0.0213(6) 0.0001(4) 0.0074(5) 0.0017(5)
C17 0.0289(7) 0.0161(5) 0.0197(6) 0.0041(5) 0.0058(5) 0.0050(5)
C18 0.0252(6) 0.0177(6) 0.0157(5) 0.0024(4) 0.0041(5) 0.0039(5)
C19 0.0329(8) 0.0376(8) 0.0233(7) -0.0029(6) 0.0047(6) -0.0117(7)
C20 0.0350(8) 0.0282(7) 0.0328(8) 0.0046(6) 0.0099(7) 0.0086(6)
C21 0.0266(7) 0.0434(9) 0.0255(7) 0.0058(6) 0.0075(6) 0.0059(6)
C22 0.0454(11) 0.0479(11) 0.0402(10) -0.0143(8) 0.0048(8) 0.0076(9)

loop_
_geom_bond_atom_site_label_1
_geom_bond_atom_site_label_2
_geom_bond_distance
_geom_bond_site_symmetry_2
_geom_bond_publ_flag
Ag1 N6 2.1896(11) 4_556 ?
Ag1 N1 2.1977(11) . ?
Ag1 O3 2.5493(12) . ?
S1 O6 1.5140(10) . ?
S1 C19 1.7766(16) . ?
S1 C20 1.7827(16) . ?
O1 C6 1.2296(16) . ?
N1 C1 1.3440(16) . ?
N1 C5 1.3488(16) . ?
C1 C2 1.3854(19) . ?
S2 O7 1.5146(12) . ?
S2 C21 1.7738(17) . ?
S2 C22 1.778(2) . ?
O2 C13 1.2311(16) . ?
N2 C6 1.3840(16) . ?
N2 C4 1.3903(16) . ?
C2 C3 1.3802(18) . ?
O3 N7 1.2476(16) . ?
N3 C6 1.3540(16) . ?
N3 C7 1.4595(16) . ?
C3 C4 1.3976(17) . ?
O4 N7 1.2352(19) . ?
N4 C13 1.3574(16) . ?
N4 C10 1.4576(16) . ?
C4 C5 1.3973(17) . ?
O5 N7 1.2300(18) . ?
N5 C13 1.3814(16) . ?
N5 C14 1.3891(16) . ?
N6 C16 1.3431(17) . ?
N6 C15 1.3482(16) . ?
N6 Ag1 2.1896(11) 4 ?
C7 C12 1.5262(18) . ?
C7 C8 1.5267(17) . ?
C8 C9 1.5293(17) . ?
C9 C10 1.5255(18) . ?
C10 C11 1.5264(17) . ?
C11 C12 1.5294(17) . ?
C14 C15 1.3966(17) . ?
C14 C18 1.4011(17) . ?
C16 C17 1.3825(19) . ?
C17 C18 1.3854(19) . ?
